data_4312808
loop_
_publ_author_name
'Jane Kuzelka'
'Joshua R. Farrell'
'Stephen J. Lippard'

_publ_section_title
;
 Modeling the Syn Disposition of Nitrogen Donors at the Active Sites of
 Carboxylate-Bridged Diiron Enzymes. Enforcing Dinuclearity and Kinetic
 Stability with a 1,2-Diethynylbenzene-Based Ligand
;
_journal_name_full 'Inorganic Chemistry'
_journal_page_first 8652
_journal_page_last 8662
_journal_paper_doi 10.1021/ic034928e
_journal_volume 42
_journal_year 2003
_chemical_formula_sum 'C62 H56 Fe N0 O6'
_chemical_formula_weight 952.92
_chemical_name_systematic
;

   ?

;
_space_group_IT_number 15
_symmetry_cell_setting monoclinic
_symmetry_space_group_name_Hall '-C 2yc'
_symmetry_space_group_name_H-M 'C 1 2/c 1'
_atom_sites_solution_hydrogens geom
_atom_sites_solution_primary direct
_atom_sites_solution_secondary difmap
_audit_creation_method SHELXL-97
_cell_angle_alpha 90.00
_cell_angle_beta 114.840(3)
_cell_angle_gamma 90.00
_cell_formula_units_Z 4
_cell_length_a 35.297(6)
_cell_length_b 11.092(2)
_cell_length_c 15.225(3)
_cell_measurement_reflns_used 978
_cell_measurement_temperature 203(2)
_cell_measurement_theta_max 27.73
_cell_measurement_theta_min 3.40
_cell_volume 5409.3(17)
_computing_cell_refinement 'Bruker SMART'
_computing_data_collection 'Bruker SMART'
_computing_data_reduction 'Bruker SAINT'
_computing_molecular_graphics 'Bruker SHELXTL'
_computing_publication_material 'Bruker SHELXTL'
_computing_structure_refinement 'SHELXL-97 (Sheldrick, 1997)'
_computing_structure_solution 'SHELXS-97 (Sheldrick, 1990)'
_diffrn_ambient_temperature 203(2)
_diffrn_measured_fraction_theta_full 0.914
_diffrn_measured_fraction_theta_max 0.914
_diffrn_measurement_device_type 'CCD area detector'
_diffrn_measurement_method 'phi and omega scans'
_diffrn_radiation_monochromator graphite
_diffrn_radiation_source 'fine-focus sealed tube'
_diffrn_radiation_type MoK\a
_diffrn_radiation_wavelength 0.71073
_diffrn_reflns_av_R_equivalents 0.0252
_diffrn_reflns_av_sigmaI/netI 0.0317
_diffrn_reflns_limit_h_max 46
_diffrn_reflns_limit_h_min -46
_diffrn_reflns_limit_k_max 11
_diffrn_reflns_limit_k_min -14
_diffrn_reflns_limit_l_max 19
_diffrn_reflns_limit_l_min -18
_diffrn_reflns_number 15913
_diffrn_reflns_theta_full 28.24
_diffrn_reflns_theta_max 28.24
_diffrn_reflns_theta_min 1.94
_exptl_absorpt_coefficient_mu 0.328
_exptl_absorpt_correction_T_max 1.000000
_exptl_absorpt_correction_T_min 0.842267
_exptl_absorpt_correction_type sadabs
_exptl_crystal_colour colorless
_exptl_crystal_density_diffrn 1.170
_exptl_crystal_density_meas 0
_exptl_crystal_density_method 'not measured'
_exptl_crystal_description block
_exptl_crystal_F_000 2008
_exptl_crystal_size_max 0.5
_exptl_crystal_size_mid 0.4
_exptl_crystal_size_min 0.2
_refine_diff_density_max 0.431
_refine_diff_density_min -0.317
_refine_diff_density_rms 0.070
_refine_ls_extinction_method none
_refine_ls_goodness_of_fit_ref 1.045
_refine_ls_hydrogen_treatment mixed
_refine_ls_matrix_type full
_refine_ls_number_parameters 420
_refine_ls_number_reflns 6117
_refine_ls_number_restraints 24
_refine_ls_restrained_S_all 1.047
_refine_ls_R_factor_all 0.0625
_refine_ls_R_factor_gt 0.0477
_refine_ls_shift/su_max 0.001
_refine_ls_shift/su_mean 0.000
_refine_ls_structure_factor_coef Fsqd
_refine_ls_weighting_details 'calc w=1/[\s^2^(Fo^2^)+(0.0934P)^2^+1.4936P] where P=(Fo^2^+2Fc^2^)/3'
_refine_ls_weighting_scheme calc
_refine_ls_wR_factor_gt 0.1344
_refine_ls_wR_factor_ref 0.1449
_reflns_number_gt 4836
_reflns_number_total 6117
_reflns_threshold_expression >2sigma(I)
_cod_data_source_file ic034928esi20030806_110655_4.cif
_cod_data_source_block 6
_cod_depositor_comments
;
The following automatic conversions were performed:

'_symmetry_cell_setting' value 'Monoclinic' changed to 'monoclinic'
according to the built-in table from CIF Core dictionary named
'cif_core.dic' version 2.4.1 from 2010-06-29.

Automatic conversion script
Id: cif_fix_values 1646 2011-03-28 12:23:43Z adriana 
;
_cod_original_cell_volume 5409.4(17)
_cod_database_code 4312808

loop_
_symmetry_equiv_pos_as_xyz
'x, y, z'
'-x, y, -z+1/2'
'x+1/2, y+1/2, z'
'-x+1/2, y+1/2, -z+1/2'
'-x, -y, -z'
'x, -y, z-1/2'
'-x+1/2, -y+1/2, -z'
'x+1/2, -y+1/2, z-1/2'

loop_
_atom_site_label
_atom_site_type_symbol
_atom_site_fract_x
_atom_site_fract_y
_atom_site_fract_z
_atom_site_U_iso_or_equiv
_atom_site_adp_type
_atom_site_occupancy
_atom_site_symmetry_multiplicity
_atom_site_calc_flag
_atom_site_refinement_flags
_atom_site_disorder_assembly
_atom_site_disorder_group
Fe1 Fe 0.5000 0.61079(3) 0.7500 0.02919(13) Uani 1 2 d S . .
O1 O 0.52865(4) 0.74866(13) 0.86803(9) 0.0318(3) Uani 1 1 d . . .
O2 O 0.47796(4) 0.62823(12) 0.85909(10) 0.0332(3) Uani 1 1 d . . .
O3 O 0.45288(4) 0.48406(13) 0.67838(11) 0.0421(4) Uani 1 1 d . . .
C1 C 0.50188(5) 0.71656(16) 0.89710(12) 0.0263(4) Uani 1 1 d . . .
C2 C 0.49619(5) 0.78830(16) 0.97494(11) 0.0254(4) Uani 1 1 d . . .
C3 C 0.52839(5) 0.79458(17) 1.06872(12) 0.0282(4) Uani 1 1 d . . .
C4 C 0.52283(6) 0.86594(18) 1.13810(13) 0.0323(4) Uani 1 1 d . . .
H4 H 0.5450(7) 0.8707(18) 1.2051(16) 0.033(5) Uiso 1 1 d . . .
C5 C 0.48653(6) 0.93146(19) 1.11466(13) 0.0337(4) Uani 1 1 d . . .
H5 H 0.4840(6) 0.981(2) 1.1629(16) 0.033(5) Uiso 1 1 d . . .
C6 C 0.45536(6) 0.92617(18) 1.02232(13) 0.0312(4) Uani 1 1 d . . .
H6 H 0.4316(7) 0.976(2) 1.0030(15) 0.033(5) Uiso 1 1 d . . .
C7 C 0.45897(5) 0.85407(17) 0.95077(12) 0.0272(4) Uani 1 1 d . . .
C8 C 0.42413(5) 0.85871(17) 0.85185(12) 0.0276(4) Uani 1 1 d . . .
C9 C 0.38285(6) 0.86446(18) 0.84106(14) 0.0323(4) Uani 1 1 d . . .
H9 H 0.3764(7) 0.857(2) 0.8958(18) 0.043(6) Uiso 1 1 d . . .
C10 C 0.35006(6) 0.88363(19) 0.75076(14) 0.0355(4) Uani 1 1 d . . .
H10 H 0.3219(8) 0.895(2) 0.7487(17) 0.045(6) Uiso 1 1 d . . .
C11 C 0.35698(5) 0.89619(18) 0.66796(13) 0.0335(4) Uani 1 1 d . A .
C12 C 0.39795(6) 0.88464(18) 0.67866(14) 0.0329(4) Uani 1 1 d . . .
H12 H 0.4040(7) 0.888(2) 0.6295(18) 0.041(6) Uiso 1 1 d . . .
C13 C 0.43081(5) 0.86740(17) 0.76836(13) 0.0292(4) Uani 1 1 d . . .
H13 H 0.4616(7) 0.862(2) 0.7794(16) 0.038(6) Uiso 1 1 d . . .
C14 C 0.56852(5) 0.72741(17) 1.09925(12) 0.0296(4) Uani 1 1 d . . .
C15 C 0.60634(6) 0.7884(2) 1.14355(14) 0.0375(4) Uani 1 1 d . . .
H15 H 0.6050(7) 0.870(2) 1.1458(17) 0.037(6) Uiso 1 1 d . . .
C16 C 0.64389(6) 0.7268(2) 1.17803(15) 0.0410(5) Uani 1 1 d . . .
H16 H 0.6673(8) 0.772(2) 1.2020(18) 0.055(7) Uiso 1 1 d . . .
C17 C 0.64580(6) 0.6026(2) 1.17148(14) 0.0368(5) Uani 1 1 d . . .
C18 C 0.60782(6) 0.5422(2) 1.12771(14) 0.0356(4) Uani 1 1 d . . .
H18 H 0.6077(7) 0.459(2) 1.1229(17) 0.044(6) Uiso 1 1 d . . .
C19 C 0.57005(6) 0.60265(18) 1.09175(13) 0.0316(4) Uani 1 1 d . . .
H19 H 0.5445(7) 0.560(2) 1.0656(16) 0.041(6) Uiso 1 1 d . . .
C20 C 0.32151(6) 0.9216(3) 0.56828(15) 0.0492(6) Uani 1 1 d . . .
C21 C 0.68694(6) 0.5315(2) 1.21215(16) 0.0480(6) Uani 1 1 d . . .
C22 C 0.33234(14) 1.0282(8) 0.5234(5) 0.133(4) Uani 0.811(9) 1 d PU A 1
C22A C 0.2970(7) 1.044(2) 0.5876(14) 0.123(11) Uani 0.189(9) 1 d PU A 2
C23 C 0.31665(17) 0.8070(6) 0.5049(3) 0.106(2) Uani 0.811(9) 1 d PU A 1
C23A C 0.2909(7) 0.826(2) 0.5401(15) 0.120(12) Uani 0.189(9) 1 d PU A 2
C24 C 0.28003(10) 0.9413(6) 0.5736(3) 0.083(2) Uani 0.811(9) 1 d PU A 1
C24A C 0.3409(7) 0.963(3) 0.4960(12) 0.113(10) Uani 0.189(9) 1 d PU A 2
C25 C 0.68723(9) 0.4449(3) 1.2914(2) 0.0651(8) Uani 1 1 d . . .
H25A H 0.7172(10) 0.403(3) 1.325(2) 0.075(9) Uiso 1 1 d . . .
H25B H 0.6906(9) 0.495(3) 1.356(2) 0.074(9) Uiso 1 1 d . . .
H25C H 0.6585(12) 0.379(3) 1.264(3) 0.108(13) Uiso 1 1 d . . .
C26 C 0.72515(8) 0.6147(3) 1.2563(3) 0.0699(9) Uani 1 1 d . . .
H26A H 0.7534(12) 0.564(4) 1.285(3) 0.103(11) Uiso 1 1 d . . .
H26B H 0.7274(10) 0.658(3) 1.324(3) 0.094(11) Uiso 1 1 d . . .
H26C H 0.7249(8) 0.678(3) 1.204(2) 0.064(8) Uiso 1 1 d . . .
C27 C 0.69065(10) 0.4583(4) 1.1306(3) 0.0755(10) Uani 1 1 d . . .
H27A H 0.7181(12) 0.424(4) 1.153(3) 0.101(11) Uiso 1 1 d . . .
H27B H 0.6655(10) 0.399(3) 1.101(2) 0.069(9) Uiso 1 1 d . . .
H27C H 0.6876(13) 0.518(4) 1.068(3) 0.126(15) Uiso 1 1 d . . .
C28 C 0.40980(6) 0.5171(2) 0.64765(17) 0.0444(5) Uani 1 1 d . . .
H28A H 0.4001 0.5656 0.5893 0.053 Uiso 1 1 calc R . .
H28B H 0.4058 0.5616 0.6979 0.053 Uiso 1 1 calc R . .
C29 C 0.38742(7) 0.3978(2) 0.62886(18) 0.0518(6) Uani 1 1 d . . .
H29A H 0.3588 0.4058 0.5808 0.062 Uiso 1 1 calc R . .
H29B H 0.3873 0.3650 0.6878 0.062 Uiso 1 1 calc R . .
C30 C 0.41265(8) 0.3191(2) 0.59185(18) 0.0529(6) Uani 1 1 d . . .
H30A H 0.4145 0.2374 0.6161 0.064 Uiso 1 1 calc R . .
H30B H 0.4000 0.3170 0.5217 0.064 Uiso 1 1 calc R . .
C31 C 0.45496(8) 0.3767(2) 0.6295(2) 0.0634(8) Uani 1 1 d . . .
H31A H 0.4759 0.3225 0.6737 0.076 Uiso 1 1 calc R . .
H31B H 0.4624 0.3955 0.5764 0.076 Uiso 1 1 calc R . .

loop_
_atom_site_aniso_label
_atom_site_aniso_U_11
_atom_site_aniso_U_22
_atom_site_aniso_U_33
_atom_site_aniso_U_23
_atom_site_aniso_U_13
_atom_site_aniso_U_12
Fe1 0.0327(2) 0.0312(2) 0.0250(2) 0.000 0.01338(16) 0.000
O1 0.0311(6) 0.0398(7) 0.0271(6) -0.0006(5) 0.0147(5) -0.0029(5)
O2 0.0339(7) 0.0340(7) 0.0326(7) -0.0060(5) 0.0148(6) -0.0069(5)
O3 0.0355(7) 0.0378(8) 0.0536(9) -0.0138(7) 0.0195(7) -0.0033(6)
C1 0.0236(7) 0.0311(9) 0.0200(8) 0.0049(7) 0.0049(6) 0.0026(7)
C2 0.0267(8) 0.0282(9) 0.0213(8) 0.0017(7) 0.0100(7) -0.0047(7)
C3 0.0287(8) 0.0301(9) 0.0236(8) 0.0035(7) 0.0087(7) -0.0047(7)
C4 0.0362(9) 0.0363(10) 0.0193(8) 0.0014(7) 0.0065(7) -0.0040(8)
C5 0.0401(10) 0.0368(10) 0.0245(9) -0.0026(8) 0.0140(8) -0.0023(8)
C6 0.0320(9) 0.0352(10) 0.0272(9) 0.0015(8) 0.0134(7) 0.0010(8)
C7 0.0268(8) 0.0326(9) 0.0218(8) 0.0021(7) 0.0097(7) -0.0031(7)
C8 0.0264(8) 0.0308(9) 0.0232(8) 0.0000(7) 0.0080(7) -0.0005(7)
C9 0.0300(9) 0.0421(11) 0.0264(9) 0.0011(8) 0.0134(8) -0.0004(8)
C10 0.0242(8) 0.0477(12) 0.0332(10) -0.0001(8) 0.0106(8) -0.0002(8)
C11 0.0258(8) 0.0436(11) 0.0259(9) -0.0004(8) 0.0056(7) -0.0010(7)
C12 0.0293(9) 0.0463(12) 0.0223(9) 0.0003(8) 0.0100(7) -0.0005(8)
C13 0.0241(8) 0.0377(10) 0.0247(8) 0.0005(7) 0.0093(7) -0.0002(7)
C14 0.0276(8) 0.0372(10) 0.0200(8) 0.0059(7) 0.0062(6) -0.0012(7)
C15 0.0347(10) 0.0359(11) 0.0342(10) 0.0061(8) 0.0067(8) -0.0054(8)
C16 0.0280(9) 0.0523(13) 0.0352(10) 0.0069(9) 0.0060(8) -0.0087(9)
C17 0.0300(9) 0.0529(13) 0.0253(9) 0.0063(8) 0.0093(7) 0.0033(8)
C18 0.0357(9) 0.0393(12) 0.0282(9) 0.0012(8) 0.0098(8) 0.0022(8)
C19 0.0285(8) 0.0372(11) 0.0244(9) 0.0001(7) 0.0065(7) -0.0032(7)
C20 0.0258(9) 0.0847(18) 0.0292(10) 0.0076(11) 0.0039(8) 0.0008(10)
C21 0.0308(9) 0.0676(16) 0.0395(11) 0.0063(11) 0.0087(9) 0.0099(10)
C22 0.043(2) 0.206(8) 0.113(5) 0.121(6) -0.003(3) -0.002(3)
C22A 0.096(14) 0.103(16) 0.073(12) -0.012(11) -0.059(10) 0.063(13)
C23 0.071(3) 0.164(6) 0.048(2) -0.047(3) -0.008(2) 0.017(3)
C23A 0.078(13) 0.131(17) 0.061(11) 0.035(12) -0.060(11) -0.057(13)
C24 0.0294(15) 0.163(6) 0.0441(19) 0.004(3) 0.0023(13) 0.021(2)
C24A 0.085(13) 0.23(3) 0.026(7) 0.067(11) 0.028(7) 0.096(15)
C25 0.0498(14) 0.075(2) 0.0606(17) 0.0266(15) 0.0139(12) 0.0234(14)
C26 0.0287(11) 0.093(2) 0.072(2) 0.0081(17) 0.0053(12) 0.0048(12)
C27 0.0470(14) 0.110(3) 0.0690(19) -0.0144(19) 0.0238(14) 0.0214(17)
C28 0.0380(10) 0.0501(13) 0.0471(12) -0.0081(10) 0.0197(9) 0.0012(9)
C29 0.0489(12) 0.0668(16) 0.0430(12) -0.0136(11) 0.0225(11) -0.0189(11)
C30 0.0629(14) 0.0454(13) 0.0474(13) -0.0126(11) 0.0201(11) -0.0123(11)
C31 0.0525(14) 0.0510(15) 0.0784(19) -0.0304(13) 0.0194(13) 0.0019(11)

loop_
_atom_type_symbol
_atom_type_description
_atom_type_scat_dispersion_real
_atom_type_scat_dispersion_imag
_atom_type_scat_source
C C 0.0033 0.0016 'International Tables Vol C Tables 4.2.6.8 and 6.1.1.4'
H H 0.0000 0.0000 'International Tables Vol C Tables 4.2.6.8 and 6.1.1.4'
N N 0.0061 0.0033 'International Tables Vol C Tables 4.2.6.8 and 6.1.1.4'
O O 0.0106 0.0060 'International Tables Vol C Tables 4.2.6.8 and 6.1.1.4'
Fe Fe 0.3463 0.8444 'International Tables Vol C Tables 4.2.6.8 and 6.1.1.4'

loop_
_geom_angle_atom_site_label_1
_geom_angle_atom_site_label_2
_geom_angle_atom_site_label_3
_geom_angle
_geom_angle_site_symmetry_1
_geom_angle_site_symmetry_3
_geom_angle_publ_flag
O3 Fe1 O3 95.93(8) . 2_656 ?
O3 Fe1 O2 89.81(5) . . ?
O3 Fe1 O2 97.22(6) 2_656 . ?
O3 Fe1 O2 97.22(6) . 2_656 ?
O3 Fe1 O2 89.81(5) 2_656 2_656 ?
O2 Fe1 O2 169.52(7) . 2_656 ?
O3 Fe1 O1 149.54(5) . . ?
O3 Fe1 O1 92.76(6) 2_656 . ?
O2 Fe1 O1 60.10(5) . . ?
O2 Fe1 O1 111.98(5) 2_656 . ?
O3 Fe1 O1 92.76(6) . 2_656 ?
O3 Fe1 O1 149.54(5) 2_656 2_656 ?
O2 Fe1 O1 111.98(5) . 2_656 ?
O2 Fe1 O1 60.10(5) 2_656 2_656 ?
O1 Fe1 O1 94.38(7) . 2_656 ?
O3 Fe1 C1 119.73(6) . . ?
O3 Fe1 C1 97.56(6) 2_656 . ?
O2 Fe1 C1 30.29(5) . . ?
O2 Fe1 C1 141.07(6) 2_656 . ?
O1 Fe1 C1 29.91(5) . . ?
O1 Fe1 C1 103.30(5) 2_656 . ?
O3 Fe1 C1 97.56(6) . 2_656 ?
O3 Fe1 C1 119.73(6) 2_656 2_656 ?
O2 Fe1 C1 141.07(6) . 2_656 ?
O2 Fe1 C1 30.29(5) 2_656 2_656 ?
O1 Fe1 C1 103.30(5) . 2_656 ?
O1 Fe1 C1 29.91(5) 2_656 2_656 ?
C1 Fe1 C1 124.12(8) . 2_656 ?
C1 O1 Fe1 86.35(10) . . ?
C1 O2 Fe1 92.00(10) . . ?
C31 O3 C28 108.83(16) . . ?
C31 O3 Fe1 128.95(14) . . ?
C28 O3 Fe1 119.82(12) . . ?
O1 C1 O2 121.14(16) . . ?
O1 C1 C2 119.79(16) . . ?
O2 C1 C2 118.98(15) . . ?
O1 C1 Fe1 63.74(9) . . ?
O2 C1 Fe1 57.71(9) . . ?
C2 C1 Fe1 170.71(11) . . ?
C3 C2 C7 120.47(16) . . ?
C3 C2 C1 120.45(15) . . ?
C7 C2 C1 118.99(14) . . ?
C4 C3 C2 119.07(17) . . ?
C4 C3 C14 117.63(15) . . ?
C2 C3 C14 123.30(16) . . ?
C5 C4 C3 120.75(16) . . ?
C6 C5 C4 119.87(18) . . ?
C5 C6 C7 121.65(18) . . ?
C6 C7 C2 118.17(15) . . ?
C6 C7 C8 117.38(16) . . ?
C2 C7 C8 124.32(16) . . ?
C13 C8 C9 117.29(16) . . ?
C13 C8 C7 122.72(16) . . ?
C9 C8 C7 119.78(16) . . ?
C10 C9 C8 121.09(18) . . ?
C11 C10 C9 121.45(17) . . ?
C10 C11 C12 117.07(17) . . ?
C10 C11 C20 122.33(17) . . ?
C12 C11 C20 120.59(18) . . ?
C13 C12 C11 121.82(18) . . ?
C12 C13 C8 121.18(17) . . ?
C19 C14 C15 117.44(18) . . ?
C19 C14 C3 122.39(16) . . ?
C15 C14 C3 120.01(18) . . ?
C16 C15 C14 121.0(2) . . ?
C15 C16 C17 122.11(19) . . ?
C16 C17 C18 116.55(18) . . ?
C16 C17 C21 123.24(19) . . ?
C18 C17 C21 120.2(2) . . ?
C19 C18 C17 122.0(2) . . ?
C18 C19 C14 120.91(18) . . ?
C23A C20 C22 138.5(7) . . ?
C23A C20 C24 60.2(15) . . ?
C22 C20 C24 110.4(4) . . ?
C23A C20 C11 110.9(7) . . ?
C22 C20 C11 109.8(3) . . ?
C24 C20 C11 112.3(2) . . ?
C23A C20 C23 49.1(15) . . ?
C22 C20 C23 110.2(5) . . ?
C24 C20 C23 107.0(3) . . ?
C11 C20 C23 107.1(3) . . ?
C23A C20 C24A 119.5(17) . . ?
C22 C20 C24A 35.5(11) . . ?
C24 C20 C24A 134.6(7) . . ?
C11 C20 C24A 109.2(8) . . ?
C23 C20 C24A 77.0(13) . . ?
C23A C20 C22A 105.5(18) . . ?
C22 C20 C22A 72.0(12) . . ?
C24 C20 C22A 45.9(11) . . ?
C11 C20 C22A 103.8(6) . . ?
C23 C20 C22A 145.7(7) . . ?
C24A C20 C22A 106.5(15) . . ?
C27 C21 C17 109.45(19) . . ?
C27 C21 C26 108.3(2) . . ?
C17 C21 C26 112.1(2) . . ?
C27 C21 C25 109.2(3) . . ?
C17 C21 C25 109.30(18) . . ?
C26 C21 C25 108.5(2) . . ?
O3 C28 C29 103.71(18) . . ?
C28 C29 C30 103.50(18) . . ?
C31 C30 C29 105.03(19) . . ?
O3 C31 C30 107.1(2) . . ?

loop_
_geom_bond_atom_site_label_1
_geom_bond_atom_site_label_2
_geom_bond_distance
_geom_bond_site_symmetry_2
_geom_bond_publ_flag
Fe1 O3 2.0993(14) . ?
Fe1 O3 2.0993(14) 2_656 ?
Fe1 O2 2.1182(14) . ?
Fe1 O2 2.1182(14) 2_656 ?
Fe1 O1 2.2503(13) . ?
Fe1 O1 2.2503(13) 2_656 ?
Fe1 C1 2.5043(18) . ?
Fe1 C1 2.5043(18) 2_656 ?
O1 C1 1.251(2) . ?
O2 C1 1.264(2) . ?
O3 C31 1.423(3) . ?
O3 C28 1.438(2) . ?
C1 C2 1.509(2) . ?
C2 C3 1.404(2) . ?
C2 C7 1.410(2) . ?
C3 C4 1.398(3) . ?
C3 C14 1.492(2) . ?
C4 C5 1.383(3) . ?
C5 C6 1.375(3) . ?
C6 C7 1.400(3) . ?
C7 C8 1.492(2) . ?
C8 C13 1.390(3) . ?
C8 C9 1.397(3) . ?
C9 C10 1.392(3) . ?
C10 C11 1.388(3) . ?
C11 C12 1.391(3) . ?
C11 C20 1.534(3) . ?
C12 C13 1.384(3) . ?
C14 C19 1.391(3) . ?
C14 C15 1.392(3) . ?
C15 C16 1.384(3) . ?
C16 C17 1.385(3) . ?
C17 C18 1.393(3) . ?
C17 C21 1.536(3) . ?
C18 C19 1.384(3) . ?
C20 C23A 1.442(18) . ?
C20 C22 1.494(6) . ?
C20 C24 1.516(4) . ?
C20 C23 1.561(6) . ?
C20 C24A 1.59(2) . ?
C20 C22A 1.70(2) . ?
C21 C27 1.535(4) . ?
C21 C26 1.536(4) . ?
C21 C25 1.539(4) . ?
C28 C29 1.505(3) . ?
C29 C30 1.515(4) . ?
C30 C31 1.499(3) . ?
